data_2203014
loop_
_publ_author_name
'Tao, Jun'
'Yin, Xin'
'Huang, Rong-Bin'
'Zheng, Lan-Sun'
'Ng, Seik Weng'

_publ_section_title Poly[[aqua(1-aza-4-azoniabicyclo[2.2.2]octane)cadmate(II)]-\m-5-sulfatoisophthalato]
_journal_issue 7
_journal_name_full 'Acta Crystallographica Section E'
_journal_page_first m473
_journal_page_last m475
_journal_paper_doi 10.1107/S1600536803013230
_journal_volume 59
_journal_year 2003
_chemical_formula_iupac '[Cd (C8 H3 O7 S) (C6 H13 N2) (H2 O)]'
_chemical_formula_moiety 'C14 H18 Cd N2 O8 S'
_chemical_formula_sum 'C14 H18 Cd N2 O8 S'
_chemical_formula_weight 486.76
_chemical_name_systematic
;
Poly[[aqua(1-aza-4-azoniabicyclo[2.2.2]octane)cadmate(II)]-\m-5-
sulfoisophthalato]
;
_space_group_IT_number 15
_symmetry_cell_setting monoclinic
_symmetry_space_group_name_Hall '-C 2yc'
_symmetry_space_group_name_H-M 'C 1 2/c 1'
_atom_sites_solution_hydrogens geom
_atom_sites_solution_primary direct
_atom_sites_solution_secondary difmap
_audit_creation_method SHELXL-97
_cell_angle_alpha 90.00
_cell_angle_beta 113.4080(10)
_cell_angle_gamma 90.00
_cell_formula_units_Z 8
_cell_length_a 18.5885(8)
_cell_length_b 8.8265(4)
_cell_length_c 21.7607(9)
_cell_measurement_reflns_used 6969
_cell_measurement_temperature 298(2)
_cell_measurement_theta_max 28.2
_cell_measurement_theta_min 2.0
_cell_volume 3276.5(2)
_computing_cell_refinement 'SAINT (Bruker, 2001)'
_computing_data_collection 'SMART (Bruker, 2001)'
_computing_data_reduction SAINT
_computing_molecular_graphics 'ORTEPII (Johnson, 1976)'
_computing_publication_material SHELXL97
_computing_structure_refinement 'SHELXL97 (Sheldrick, 1997)'
_computing_structure_solution 'SHELXS97 (Sheldrick, 1997)'
_diffrn_ambient_temperature 298(2)
_diffrn_measured_fraction_theta_full 0.93
_diffrn_measured_fraction_theta_max 0.93
_diffrn_measurement_device_type 'Bruker AXS area-detector'
_diffrn_measurement_method '\f and \w'
_diffrn_radiation_monochromator graphite
_diffrn_radiation_source 'fine-focus sealed tube'
_diffrn_radiation_type MoK\a
_diffrn_radiation_wavelength 0.71073
_diffrn_reflns_av_R_equivalents 0.024
_diffrn_reflns_av_sigmaI/netI 0.036
_diffrn_reflns_limit_h_max 24
_diffrn_reflns_limit_h_min -24
_diffrn_reflns_limit_k_max 11
_diffrn_reflns_limit_k_min -11
_diffrn_reflns_limit_l_max 28
_diffrn_reflns_limit_l_min -19
_diffrn_reflns_number 9529
_diffrn_reflns_theta_full 28.2
_diffrn_reflns_theta_max 28.2
_diffrn_reflns_theta_min 2.0
_diffrn_standards_decay_% 0
_diffrn_standards_number 0
_exptl_absorpt_coefficient_mu 1.51
_exptl_absorpt_correction_T_max 0.941
_exptl_absorpt_correction_T_min 0.689
_exptl_absorpt_correction_type multi-scan
_exptl_absorpt_process_details '(SADABS; Sheldrick, 1996)'
_exptl_crystal_colour Colorless
_exptl_crystal_density_diffrn 1.974
_exptl_crystal_density_method 'not measured'
_exptl_crystal_description Plate
_exptl_crystal_F_000 1952
_exptl_crystal_size_max 0.40
_exptl_crystal_size_mid 0.08
_exptl_crystal_size_min 0.04
_refine_diff_density_max 0.63
_refine_diff_density_min -0.42
_refine_ls_extinction_method none
_refine_ls_goodness_of_fit_ref 0.93
_refine_ls_hydrogen_treatment mixed
_refine_ls_matrix_type full
_refine_ls_number_parameters 247
_refine_ls_number_reflns 3750
_refine_ls_number_restraints 4
_refine_ls_restrained_S_all 0.93
_refine_ls_R_factor_all 0.031
_refine_ls_R_factor_gt 0.025
_refine_ls_shift/su_max 0.001
_refine_ls_shift/su_mean <0.001
_refine_ls_structure_factor_coef Fsqd
_refine_ls_weighting_details 'calc w = 1/[\s^2^(Fo^2^)+(0.0278P)^2^] where P = (Fo^2^+2Fc^2^)/3'
_refine_ls_weighting_scheme calc
_refine_ls_wR_factor_gt 0.055
_refine_ls_wR_factor_ref 0.056
_reflns_number_gt 3207
_reflns_number_total 3750
_reflns_threshold_expression I>2\s(I)
_cod_data_source_file ya6165.cif
_cod_data_source_block I
_cod_depositor_comments
;
The following automatic conversions were performed:
'_symmetry_cell_setting' value 'Monoclinic' changed to 'monoclinic'
according to '/home/saulius/struct/CIF-dictionaries/cif_core.dic'
dictionary named 'cif_core.dic' version 2.4.1 from 2010-06-29.

Automatic conversion script
Id: cif_fix_enum 1527 2010-12-29 10:47:43Z saulius 

The following automatic conversions were performed:

'_symmetry_cell_setting' value 'Monoclinic' changed to 'monoclinic'
according to /home/saulius/struct/CIF-dictionaries/cif_core.dic
dictionary named 'cif_core.dic' version 2.4.1 from 2010-06-29.

Automatic conversion script
Id: cif_fix_values 1715 2011-07-08 13:25:40Z adriana 
;
_cod_original_sg_symbol_H-M 'C 2/c'
_cod_database_code 2203014
_cod_database_fobs_code 2203014

loop_
_symmetry_equiv_pos_as_xyz
'x, y, z'
'x, -y, z+1/2'
'x+1/2, y+1/2, z'
'x+1/2, -y+1/2, z+1/2'
'-x, -y, -z'
'-x, y, -z-1/2'
'-x+1/2, -y+1/2, -z'
'-x+1/2, y+1/2, -z-1/2'

loop_
_atom_site_label
_atom_site_fract_x
_atom_site_fract_y
_atom_site_fract_z
_atom_site_U_iso_or_equiv
_atom_site_adp_type
_atom_site_calc_flag
_atom_site_refinement_flags
_atom_site_occupancy
_atom_site_disorder_assembly
_atom_site_disorder_group
_atom_site_type_symbol
Cd1 0.632505(9) 0.53351(2) 0.360303(8) 0.02357(6) Uani d . 1 . . Cd
S1 0.99060(3) 0.28780(7) 0.63378(3) 0.02490(10) Uani d . 1 . . S
O1 0.75300(10) 0.4692(2) 0.42420(10) 0.0372(4) Uani d . 1 . . O
O2 0.75440(10) 0.3492(2) 0.33500(10) 0.0348(4) Uani d . 1 . . O
O3 1.01940(10) 0.1558(2) 0.35600(10) 0.0295(4) Uani d . 1 . . O
O4 1.10770(10) 0.1047(2) 0.45650(10) 0.0357(4) Uani d . 1 . . O
O5 1.06710(10) 0.2185(2) 0.66400(10) 0.0341(4) Uani d . 1 . . O
O6 0.92960(10) 0.2006(2) 0.64460(10) 0.0338(4) Uani d . 1 . . O
O7 0.98880(10) 0.4447(2) 0.65070(10) 0.0370(4) Uani d . 1 . . O
O1w 0.59490(10) 0.5180(2) 0.24910(10) 0.0326(4) Uani d D 1 . . O
N1 0.68180(10) 0.7819(2) 0.34700(10) 0.0252(4) Uani d . 1 . . N
N2 0.73000(10) 1.0435(2) 0.33460(10) 0.0268(4) Uani d D 1 . . N
C1 0.78620(10) 0.3909(3) 0.39460(10) 0.0261(5) Uani d . 1 . . C
C2 0.86750(10) 0.3353(3) 0.43720(10) 0.0245(5) Uani d . 1 . . C
C3 0.91590(10) 0.2746(3) 0.40880(10) 0.0259(5) Uani d . 1 . . C
C4 0.98890(10) 0.2183(3) 0.44940(10) 0.0244(5) Uani d . 1 . . C
C5 1.01290(10) 0.2203(3) 0.51820(10) 0.0264(5) Uani d . 1 . . C
C6 0.96470(10) 0.2815(3) 0.54630(10) 0.0239(5) Uani d . 1 . . C
C7 0.89270(10) 0.3403(3) 0.50560(10) 0.0273(5) Uani d . 1 . . C
C8 1.04230(10) 0.1545(3) 0.41900(10) 0.0256(5) Uani d . 1 . . C
C9 0.7527(2) 0.7727(3) 0.3325(2) 0.0448(8) Uani d . 1 . . C
C10 0.7820(2) 0.9292(3) 0.3233(2) 0.0351(6) Uani d . 1 . . C
C11 0.6211(2) 0.8659(3) 0.29230(10) 0.0365(6) Uani d . 1 . . C
C12 0.6479(2) 1.0242(3) 0.28400(10) 0.0363(6) Uani d . 1 . . C
C13 0.7016(2) 0.8702(3) 0.40910(10) 0.0402(7) Uani d . 1 . . C
C14 0.7322(2) 1.0263(3) 0.40340(10) 0.0366(6) Uani d . 1 . . C
H1w1 0.589(2) 0.4290(10) 0.2330(10) 0.050(10) Uiso d D 1 . . H
H1w2 0.5600(10) 0.574(2) 0.2210(10) 0.060(10) Uiso d D 1 . . H
H2n 0.7460(10) 1.134(2) 0.3320(10) 0.030(10) Uiso d D 1 . . H
H3 0.8993 0.2716 0.3624 0.031 Uiso calc R 1 . . H
H5 1.0614 0.1804 0.5456 0.032 Uiso calc R 1 . . H
H7 0.8609 0.3838 0.5247 0.033 Uiso calc R 1 . . H
H9a 0.7412 0.7136 0.2921 0.054 Uiso calc R 1 . . H
H9b 0.7937 0.7209 0.3691 0.054 Uiso calc R 1 . . H
H10a 0.8356 0.9438 0.3550 0.042 Uiso calc R 1 . . H
H10b 0.7804 0.9392 0.2784 0.042 Uiso calc R 1 . . H
H11a 0.5742 0.8729 0.3014 0.044 Uiso calc R 1 . . H
H11b 0.6079 0.8104 0.2507 0.044 Uiso calc R 1 . . H
H12a 0.6461 1.0370 0.2392 0.044 Uiso calc R 1 . . H
H12b 0.6138 1.0993 0.2911 0.044 Uiso calc R 1 . . H
H13a 0.7410 0.8161 0.4460 0.048 Uiso calc R 1 . . H
H13b 0.6552 0.8803 0.4189 0.048 Uiso calc R 1 . . H
H14a 0.7000 1.1034 0.4117 0.044 Uiso calc R 1 . . H
H14b 0.7856 1.0378 0.4362 0.044 Uiso calc R 1 . . H

loop_
_atom_site_aniso_label
_atom_site_aniso_U_11
_atom_site_aniso_U_22
_atom_site_aniso_U_33
_atom_site_aniso_U_12
_atom_site_aniso_U_13
_atom_site_aniso_U_23
Cd1 0.01950(10) 0.02770(10) 0.02470(10) 0.00440(10) 0.01000(10) -0.00030(10)
S1 0.0257(3) 0.0268(3) 0.0238(3) 0.0030(2) 0.0115(2) 0.0009(2)
O1 0.0250(10) 0.0440(10) 0.0400(10) 0.0140(10) 0.0110(10) 0.0000(10)
O2 0.0310(10) 0.0350(10) 0.0310(10) 0.0030(10) 0.0030(10) 0.0050(10)
O3 0.0260(10) 0.0380(10) 0.0270(10) 0.0020(10) 0.0130(10) -0.0040(10)
O4 0.0250(10) 0.0520(10) 0.0330(10) 0.0130(10) 0.0140(10) 0.0000(10)
O5 0.0290(10) 0.0440(10) 0.0270(10) 0.0110(10) 0.0090(10) 0.0070(10)
O6 0.0370(10) 0.0350(10) 0.0360(10) -0.0050(10) 0.0220(10) 0.0000(10)
O7 0.0480(10) 0.0280(10) 0.0380(10) 0.0020(10) 0.0200(10) -0.0060(10)
O1w 0.0350(10) 0.0320(10) 0.0270(10) 0.0060(10) 0.0080(10) -0.0030(10)
N1 0.0240(10) 0.0260(10) 0.0280(10) 0.0030(10) 0.0130(10) -0.0010(10)
N2 0.0290(10) 0.0230(10) 0.0330(10) 0.0010(10) 0.0160(10) 0.0010(10)
C1 0.0210(10) 0.0250(10) 0.0310(10) 0.0060(10) 0.0090(10) 0.0060(10)
C2 0.0210(10) 0.0260(10) 0.0270(10) 0.0040(10) 0.0100(10) 0.0020(10)
C3 0.0250(10) 0.0320(10) 0.0210(10) 0.0020(10) 0.0100(10) -0.0010(10)
C4 0.0230(10) 0.0260(10) 0.0280(10) 0.0020(10) 0.0140(10) -0.0020(10)
C5 0.0200(10) 0.0320(10) 0.0270(10) 0.0060(10) 0.0090(10) 0.0010(10)
C6 0.0230(10) 0.0280(10) 0.0220(10) 0.0020(10) 0.0100(10) 0.0000(10)
C7 0.0230(10) 0.032(2) 0.0300(10) 0.0060(10) 0.0140(10) -0.0010(10)
C8 0.0230(10) 0.0270(10) 0.0300(10) -0.0010(10) 0.0150(10) -0.0040(10)
C9 0.040(2) 0.034(2) 0.076(2) 0.0060(10) 0.039(2) 0.001(2)
C10 0.0330(10) 0.032(2) 0.050(2) 0.0040(10) 0.0270(10) -0.0010(10)
C11 0.0330(10) 0.032(2) 0.037(2) 0.0000(10) 0.0040(10) 0.0040(10)
C12 0.0310(10) 0.035(2) 0.039(2) 0.0050(10) 0.0090(10) 0.0080(10)
C13 0.055(2) 0.040(2) 0.029(2) -0.0140(10) 0.0190(10) -0.0050(10)
C14 0.052(2) 0.033(2) 0.032(2) -0.0050(10) 0.0240(10) -0.0050(10)

loop_
_atom_type_symbol
_atom_type_description
_atom_type_scat_dispersion_real
_atom_type_scat_dispersion_imag
_atom_type_scat_source
C C 0.0033 0.0016 'International Tables Vol C Tables 4.2.6.8 and 6.1.1.4'
H H 0.0000 0.0000 'International Tables Vol C Tables 4.2.6.8 and 6.1.1.4'
N N 0.0061 0.0033 'International Tables Vol C Tables 4.2.6.8 and 6.1.1.4'
O O 0.0106 0.0060 'International Tables Vol C Tables 4.2.6.8 and 6.1.1.4'
S S 0.1246 0.1234 'International Tables Vol C Tables 4.2.6.8 and 6.1.1.4'
Cd Cd -0.8075 1.2024 'International Tables Vol C Tables 4.2.6.8 and 6.1.1.4'

loop_
_geom_angle_atom_site_label_1
_geom_angle_atom_site_label_2
_geom_angle_atom_site_label_3
_geom_angle_site_symmetry_1
_geom_angle_site_symmetry_3
_geom_angle
_geom_angle_publ_flag
O1 Cd1 O3 . 3_455 145.50(10) yes
O1 Cd1 O4 . 3_455 91.00(10) yes
O1 Cd1 O6 . 7_656 99.30(10) yes
O1 Cd1 O1w . . 118.10(10) yes
O1 Cd1 N1 . . 88.30(10) yes
O3 Cd1 O4 3_455 3_455 55.30(10) yes
O3 Cd1 O6 3_455 7_656 89.20(10) yes
O3 Cd1 O1w 3_455 . 95.50(10) yes
O3 Cd1 N1 3_455 . 87.40(10) yes
O4 Cd1 O6 3_455 7_656 90.50(10) yes
O4 Cd1 O1w 3_455 . 150.80(10) yes
O4 Cd1 N1 3_455 . 94.60(10) yes
O6 Cd1 O1w 7_656 . 87.70(10) yes
O6 Cd1 N1 7_656 . 170.80(10) yes
O1w Cd1 N1 . . 84.10(10) yes
O7 S1 O5 . . 114.20(10) no
O7 S1 O6 . . 111.60(10) no
O5 S1 O6 . . 112.90(10) no
O7 S1 C6 . . 106.40(10) no
O5 S1 C6 . . 106.00(10) no
O6 S1 C6 . . 105.00(10) no
C1 O1 Cd1 . . 113.7(2) no
C8 O3 Cd1 . 3_545 92.50(10) no
C8 O4 Cd1 . 3_545 89.90(10) no
S1 O6 Cd1 . 7_656 148.50(10) no
C11 N1 C9 . . 108.5(2) no
C11 N1 C13 . . 107.9(2) no
C9 N1 C13 . . 107.9(2) no
C11 N1 Cd1 . . 110.20(10) no
C9 N1 Cd1 . . 112.7(2) no
C13 N1 Cd1 . . 109.5(2) no
C10 N2 C14 . . 109.7(2) no
C10 N2 C12 . . 110.0(2) no
C14 N2 C12 . . 110.0(2) no
O2 C1 O1 . . 124.5(2) no
O2 C1 C2 . . 119.2(2) no
O1 C1 C2 . . 116.0(2) no
C7 C2 C3 . . 119.6(2) no
C7 C2 C1 . . 118.9(2) no
C3 C2 C1 . . 121.4(2) no
C4 C3 C2 . . 120.0(2) no
C5 C4 C3 . . 120.0(2) no
C5 C4 C8 . . 119.7(2) no
C3 C4 C8 . . 120.3(2) no
C6 C5 C4 . . 119.9(2) no
C5 C6 C7 . . 119.9(2) no
C5 C6 S1 . . 122.8(2) no
C7 C6 S1 . . 117.4(2) no
C2 C7 C6 . . 120.7(2) no
O4 C8 O3 . . 122.2(2) no
O4 C8 C4 . . 119.2(2) no
O3 C8 C4 . . 118.5(2) no
N1 C9 C10 . . 112.0(2) no
N2 C10 C9 . . 107.7(2) no
N1 C11 C12 . . 112.1(2) no
N2 C12 C11 . . 107.7(2) no
N1 C13 C14 . . 111.7(2) no
N2 C14 C13 . . 108.4(2) no
Cd1 O1w H1w1 . . 116(2) no
Cd1 O1w H1w2 . . 124(2) no
H1w1 O1w H1w2 . . 108(2) no
C10 N2 H2n . . 111(2) no
C14 N2 H2n . . 106(2) no
C12 N2 H2n . . 110(2) no
C4 C3 H3 . . 120.0 no
C2 C3 H3 . . 120.0 no
C6 C5 H5 . . 120.1 no
C4 C5 H5 . . 120.1 no
C2 C7 H7 . . 119.6 no
C6 C7 H7 . . 119.6 no
N1 C9 H9a . . 109.2 no
C10 C9 H9a . . 109.2 no
N1 C9 H9b . . 109.2 no
C10 C9 H9b . . 109.2 no
H9a C9 H9b . . 107.9 no
N2 C10 H10a . . 110.2 no
C9 C10 H10a . . 110.2 no
N2 C10 H10b . . 110.2 no
C9 C10 H10b . . 110.2 no
H10a C10 H10b . . 108.5 no
N1 C11 H11a . . 109.2 no
C12 C11 H11a . . 109.2 no
N1 C11 H11b . . 109.2 no
C12 C11 H11b . . 109.2 no
H11a C11 H11b . . 107.9 no
N2 C12 H12a . . 110.2 no
C11 C12 H12a . . 110.2 no
N2 C12 H12b . . 110.2 no
C11 C12 H12b . . 110.2 no
H12a C12 H12b . . 108.5 no
N1 C13 H13a . . 109.3 no
C14 C13 H13a . . 109.3 no
N1 C13 H13b . . 109.3 no
C14 C13 H13b . . 109.3 no
H13a C13 H13b . . 107.9 no
N2 C14 H14a . . 110.0 no
C13 C14 H14a . . 110.0 no
N2 C14 H14b . . 110.0 no
C13 C14 H14b . . 110.0 no
H14a C14 H14b . . 108.4 no

loop_
_geom_bond_atom_site_label_1
_geom_bond_atom_site_label_2
_geom_bond_site_symmetry_2
_geom_bond_distance
_geom_bond_publ_flag
Cd1 O1 . 2.190(2) yes
Cd1 O3 3_455 2.331(2) yes
Cd1 O4 3_455 2.399(2) yes
Cd1 O6 7_656 2.349(2) yes
Cd1 O1w . 2.241(2) yes
Cd1 N1 . 2.437(2) yes
S1 O7 . 1.437(2) no
S1 O5 . 1.445(2) no
S1 O6 . 1.465(2) no
S1 C6 . 1.769(2) no
O1 C1 . 1.261(3) no
O2 C1 . 1.248(3) no
O3 C8 . 1.265(3) no
O4 C8 . 1.244(3) no
N1 C11 . 1.474(3) no
N1 C9 . 1.474(3) no
N1 C13 . 1.475(3) no
N2 C10 . 1.484(3) no
N2 C14 . 1.488(3) no
N2 C12 . 1.495(3) no
C1 C2 . 1.506(3) no
C2 C7 . 1.372(3) no
C2 C3 . 1.386(3) no
C3 C4 . 1.384(3) no
C4 C5 . 1.384(3) no
C4 C8 . 1.503(3) no
C5 C6 . 1.379(3) no
C6 C7 . 1.380(3) no
C9 C10 . 1.527(4) no
C11 C12 . 1.518(4) no
C13 C14 . 1.515(4) no
O1w H1w1 . 0.850(10) no
O1w H1w2 . 0.850(10) no
N2 H2n . 0.860(10) no
C3 H3 . 0.93 no
C5 H5 . 0.93 no
C7 H7 . 0.93 no
C9 H9a . 0.97 no
C9 H9b . 0.97 no
C10 H10a . 0.97 no
C10 H10b . 0.97 no
C11 H11a . 0.97 no
C11 H11b . 0.97 no
C12 H12a . 0.97 no
C12 H12b . 0.97 no
C13 H13a . 0.97 no
C13 H13b . 0.97 no
C14 H14a . 0.97 no
C14 H14b . 0.97 no

loop_
_geom_hbond_atom_site_label_D
_geom_hbond_atom_site_label_H
_geom_hbond_atom_site_label_A
_geom_hbond_site_symmetry_A
_geom_hbond_distance_DH
_geom_hbond_distance_HA
_geom_hbond_distance_DA
_geom_hbond_angle_DHA
_geom_hbond_publ_flag
O1w H1w1 O5 4_454 0.850(10) 1.91(2) 2.700(3) 155(3) yes
O1w H1w2 O3 8_656 0.850(10) 1.880(10) 2.714(2) 165(3) yes
N2 H2n O2 1_565 0.860(10) 1.910(10) 2.736(3) 161(3) yes

loop_
_geom_torsion_atom_site_label_1
_geom_torsion_atom_site_label_2
_geom_torsion_atom_site_label_3
_geom_torsion_atom_site_label_4
_geom_torsion_site_symmetry_1
_geom_torsion_site_symmetry_4
_geom_torsion
_geom_torsion_publ_flag
O1w Cd1 O1 C1 . . -17.7(2) no
O3 Cd1 O1 C1 3_455 . 177.0(2) no
O6 Cd1 O1 C1 7_656 . 74.7(2) no
O4 Cd1 O1 C1 3_455 . 165.3(2) no
N1 Cd1 O1 C1 . . -100.1(2) no
C8 Cd1 O1 C1 3_455 . 168.6(2) no
O7 S1 O6 Cd1 . 7_656 179.4(2) no
O5 S1 O6 Cd1 . 7_656 -50.4(2) no
C6 S1 O6 Cd1 . 7_656 64.6(2) no
O1 Cd1 N1 C11 . . 167.1(2) no
O1w Cd1 N1 C11 . . 48.7(2) no
O3 Cd1 N1 C11 3_455 . -47.1(2) no
O4 Cd1 N1 C11 3_455 . -102.0(2) no
C8 Cd1 N1 C11 3_455 . -74.7(2) no
O1 Cd1 N1 C9 . . 45.8(2) no
O1w Cd1 N1 C9 . . -72.7(2) no
O3 Cd1 N1 C9 3_455 . -168.5(2) no
O4 Cd1 N1 C9 3_455 . 136.6(2) no
C8 Cd1 N1 C9 3_455 . 164.0(2) no
O1 Cd1 N1 C13 . . -74.3(2) no
O1w Cd1 N1 C13 . . 167.2(2) no
O3 Cd1 N1 C13 3_455 . 71.4(2) no
O4 Cd1 N1 C13 3_455 . 16.5(2) no
C8 Cd1 N1 C13 3_455 . 43.9(2) no
Cd1 O1 C1 O2 . . -1.5(3) no
Cd1 O1 C1 C2 . . -176.4(2) no
O2 C1 C2 C7 . . -159.9(2) no
O1 C1 C2 C7 . . 15.3(4) no
O2 C1 C2 C3 . . 17.7(4) no
O1 C1 C2 C3 . . -167.1(2) no
C7 C2 C3 C4 . . 0.5(4) no
C1 C2 C3 C4 . . -177.1(2) no
C2 C3 C4 C5 . . 1.1(4) no
C2 C3 C4 C8 . . -179.0(2) no
C3 C4 C5 C6 . . -1.5(4) no
C8 C4 C5 C6 . . 178.7(2) no
C4 C5 C6 C7 . . 0.1(4) no
C4 C5 C6 S1 . . 179.7(2) no
O7 S1 C6 C5 . . 121.7(2) no
O5 S1 C6 C5 . . -0.2(2) no
O6 S1 C6 C5 . . -119.9(2) no
O7 S1 C6 C7 . . -58.7(2) no
O5 S1 C6 C7 . . 179.4(2) no
O6 S1 C6 C7 . . 59.6(2) no
C3 C2 C7 C6 . . -1.9(4) no
C1 C2 C7 C6 . . 175.8(2) no
C5 C6 C7 C2 . . 1.6(4) no
S1 C6 C7 C2 . . -178.0(2) no
Cd1 O4 C8 O3 3_545 . -3.2(3) no
Cd1 O4 C8 C4 3_545 . 178.0(2) no
Cd1 O3 C8 O4 3_545 . 3.3(3) no
Cd1 O3 C8 C4 3_545 . -177.9(2) no
C5 C4 C8 O4 . . -0.2(4) no
C3 C4 C8 O4 . . 179.9(2) no
C5 C4 C8 O3 . . -179.1(2) no
C3 C4 C8 O3 . . 1.1(4) no
C11 N1 C9 C10 . . 56.8(3) no
C13 N1 C9 C10 . . -59.8(3) no
Cd1 N1 C9 C10 . . 179.1(2) no
C14 N2 C10 C9 . . 59.3(3) no
C12 N2 C10 C9 . . -61.9(3) no
N1 C9 C10 N2 . . 2.1(3) no
C9 N1 C11 C12 . . -58.6(3) no
C13 N1 C11 C12 . . 58.0(3) no
Cd1 N1 C11 C12 . . 177.5(2) no
C10 N2 C12 C11 . . 60.3(3) no
C14 N2 C12 C11 . . -60.7(3) no
N1 C11 C12 N2 . . 1.0(3) no
C11 N1 C13 C14 . . -59.8(3) no
C9 N1 C13 C14 . . 57.3(3) no
Cd1 N1 C13 C14 . . -179.7(2) no
C10 N2 C14 C13 . . -62.0(3) no
C12 N2 C14 C13 . . 59.1(3) no
N1 C13 C14 N2 . . 2.0(3) no
